data_4073426
loop_
_publ_author_name
'Tonzetich, Zachary J.'
'Jiang, Annie J.'
'Schrock, Richard R.'
'M\"uller, Peter'

_publ_section_title
;
 Molybdenum Imido Alkylidene Complexes that Contain a \b-Diketiminate
 Ligand
;
_journal_issue 15
_journal_name_full Organometallics
_journal_page_first 3771
_journal_paper_doi 10.1021/om7003207
_journal_volume 26
_journal_year 2007
_chemical_formula_moiety 'C40 H42 Cl4 F3 Mo N3 O3 S, 0.5(C4 H10 O)'
_chemical_formula_sum 'C42 H47 Cl4 F3 Mo N3 O3.5 S'
_chemical_formula_weight 976.63
_chemical_name_systematic
;

 ?

;
_space_group_IT_number 14
_symmetry_cell_setting monoclinic
_symmetry_space_group_name_Hall '-P 2yn'
_symmetry_space_group_name_H-M 'P 1 21/n 1'
_atom_sites_solution_hydrogens geom
_atom_sites_solution_primary direct
_atom_sites_solution_secondary difmap
_audit_creation_method SHELXL-97
_cell_angle_alpha 90.00
_cell_angle_beta 92.2900(10)
_cell_angle_gamma 90.00
_cell_formula_units_Z 4
_cell_length_a 11.0969(5)
_cell_length_b 17.9753(8)
_cell_length_c 21.9851(8)
_cell_measurement_reflns_used 8972
_cell_measurement_temperature 100(2)
_cell_measurement_theta_max 30.41
_cell_measurement_theta_min 2.17
_cell_volume 4381.9(3)
_computing_cell_refinement 'SAINT 5 (Bruker-AXS, 2003)'
_computing_data_collection 'SMART 5 (Bruker-AXS, 2003)'
_computing_data_reduction 'SAINT 5 (Bruker-AXS, 2003)'
_computing_molecular_graphics 'Bruker SHELXTL'
_computing_publication_material 'Bruker SHELXTL'
_computing_structure_refinement 'SHELXL-97 (Sheldrick, 1997)'
_computing_structure_solution 'SHELXS-97 (Sheldrick, 1990)'
_diffrn_ambient_temperature 100(2)
_diffrn_measured_fraction_theta_full 1.000
_diffrn_measured_fraction_theta_max 1.000
_diffrn_measurement_device_type 'Bruker Smart APEX CCD'
_diffrn_measurement_method 'omega and phi scans'
_diffrn_radiation_monochromator graphite
_diffrn_radiation_source 'fine-focus sealed tube'
_diffrn_radiation_type MoK\a
_diffrn_radiation_wavelength 0.71073
_diffrn_reflns_av_R_equivalents 0.0629
_diffrn_reflns_av_sigmaI/netI 0.0366
_diffrn_reflns_limit_h_max 15
_diffrn_reflns_limit_h_min -15
_diffrn_reflns_limit_k_max 24
_diffrn_reflns_limit_k_min -24
_diffrn_reflns_limit_l_max 30
_diffrn_reflns_limit_l_min -30
_diffrn_reflns_number 94631
_diffrn_reflns_theta_full 29.57
_diffrn_reflns_theta_max 29.57
_diffrn_reflns_theta_min 1.85
_exptl_absorpt_coefficient_mu 0.647
_exptl_absorpt_correction_T_max 0.9092
_exptl_absorpt_correction_T_min 0.8551
_exptl_absorpt_correction_type multi-scan
_exptl_absorpt_process_details sadabs
_exptl_crystal_colour orange
_exptl_crystal_density_diffrn 1.480
_exptl_crystal_density_meas ?
_exptl_crystal_density_method 'not measured'
_exptl_crystal_description block
_exptl_crystal_F_000 2004
_exptl_crystal_size_max 0.25
_exptl_crystal_size_mid 0.20
_exptl_crystal_size_min 0.15
_refine_diff_density_max 0.847
_refine_diff_density_min -0.489
_refine_diff_density_rms 0.069
_refine_ls_extinction_method none
_refine_ls_goodness_of_fit_ref 1.086
_refine_ls_hydrogen_treatment mixed
_refine_ls_matrix_type full
_refine_ls_number_parameters 874
_refine_ls_number_reflns 12298
_refine_ls_number_restraints 1468
_refine_ls_restrained_S_all 1.038
_refine_ls_R_factor_all 0.0452
_refine_ls_R_factor_gt 0.0374
_refine_ls_shift/su_max 0.001
_refine_ls_shift/su_mean 0.000
_refine_ls_structure_factor_coef Fsqd
_refine_ls_weighting_details 'calc w=1/[\s^2^(Fo^2^)+(0.0297P)^2^+4.2941P] where P=(Fo^2^+2Fc^2^)/3'
_refine_ls_weighting_scheme calc
_refine_ls_wR_factor_gt 0.0908
_refine_ls_wR_factor_ref 0.0947
_reflns_number_gt 10588
_reflns_number_total 12298
_reflns_threshold_expression >2sigma(I)
_cod_data_source_file om7003207-file005.cif
_cod_data_source_block 06066
_cod_depositor_comments
;
The following automatic conversions were performed:

'_symmetry_cell_setting' value 'Monoclinic' changed to 'monoclinic'
according to /home/saulius/struct/CIF-dictionaries/cif_core.dic
dictionary named 'cif_core.dic' version 2.4.1 from 2010-06-29.

Automatic conversion script
Id: cif_fix_values 1715 2011-07-08 13:25:40Z adriana 

The following automatic conversions were performed:

'_exptl_crystal_density_meas' value 'not measured' was changed to '?'
- the value is perceived as not measured.

Automatic conversion script
Id: cif_fix_values 3008 2015-01-20 13:52:24Z robertas 
;
_cod_original_sg_symbol_H-M P2(1)/n
_cod_original_formula_sum 'C42 H47 Cl4 F3 Mo N3 O3.50 S'
_cod_database_code 4073426

loop_
_symmetry_equiv_pos_as_xyz
'x, y, z'
'-x+1/2, y+1/2, -z+1/2'
'-x, -y, -z'
'x-1/2, -y-1/2, z-1/2'

loop_
_atom_site_label
_atom_site_type_symbol
_atom_site_fract_x
_atom_site_fract_y
_atom_site_fract_z
_atom_site_U_iso_or_equiv
_atom_site_adp_type
_atom_site_occupancy
_atom_site_symmetry_multiplicity
_atom_site_calc_flag
_atom_site_refinement_flags
_atom_site_disorder_assembly
_atom_site_disorder_group
Mo1 Mo 0.057830(14) 0.195167(9) 0.175140(7) 0.01878(5) Uani 1 1 d U . .
C1 C -0.0964(3) 0.17068(18) 0.14580(15) 0.0210(6) Uani 0.702(4) 1 d PDU A 1
H1 H -0.073(3) 0.1682(19) 0.1046(9) 0.025 Uiso 0.702(4) 1 d PD A 1
C2 C -0.2306(3) 0.16450(18) 0.15188(16) 0.0271(6) Uani 0.702(4) 1 d PDU A 1
C3 C -0.2607(3) 0.1697(2) 0.21882(16) 0.0423(9) Uani 0.702(4) 1 d PDU A 1
H3A H -0.3482 0.1661 0.2226 0.064 Uiso 0.702(4) 1 calc PR A 1
H3B H -0.2321 0.2175 0.2354 0.064 Uiso 0.702(4) 1 calc PR A 1
H3C H -0.2210 0.1290 0.2415 0.064 Uiso 0.702(4) 1 calc PR A 1
C4 C -0.2905(7) 0.2311(4) 0.1176(3) 0.0371(11) Uani 0.702(4) 1 d PDU A 1
H4A H -0.3781 0.2289 0.1216 0.056 Uiso 0.702(4) 1 calc PR A 1
H4B H -0.2718 0.2288 0.0745 0.056 Uiso 0.702(4) 1 calc PR A 1
H4C H -0.2595 0.2778 0.1352 0.056 Uiso 0.702(4) 1 calc PR A 1
C41 C -0.2806(10) 0.0933(4) 0.1217(3) 0.0275(11) Uani 0.702(4) 1 d PDU A 1
C42 C -0.3511(5) 0.0427(3) 0.1526(2) 0.0373(10) Uani 0.702(4) 1 d PDU A 1
H42 H -0.3652 0.0508 0.1945 0.045 Uiso 0.702(4) 1 calc PR A 1
C43 C -0.4015(6) -0.0197(4) 0.1233(3) 0.0448(14) Uani 0.702(4) 1 d PDU A 1
H43 H -0.4479 -0.0542 0.1452 0.054 Uiso 0.702(4) 1 calc PR A 1
C44 C -0.3833(5) -0.0302(3) 0.0630(3) 0.0495(13) Uani 0.702(4) 1 d PDU A 1
H44 H -0.4196 -0.0716 0.0427 0.059 Uiso 0.702(4) 1 calc PR A 1
C45 C -0.3129(4) 0.0181(3) 0.0309(2) 0.0513(11) Uani 0.702(4) 1 d PDU A 1
H45 H -0.3000 0.0099 -0.0110 0.062 Uiso 0.702(4) 1 calc PR A 1
C46 C -0.2613(5) 0.0790(3) 0.0609(2) 0.0393(10) Uani 0.702(4) 1 d PDU A 1
H46 H -0.2115 0.1118 0.0391 0.047 Uiso 0.702(4) 1 calc PR A 1
C1A C -0.1180(7) 0.1698(5) 0.1716(5) 0.0305(16) Uani 0.298(4) 1 d PDU A 2
H1A H -0.1508 0.1555 0.2092 0.037 Uiso 0.298(4) 1 calc PR A 2
C2A C -0.2059(7) 0.1703(4) 0.1168(5) 0.040(2) Uani 0.298(4) 1 d PDU A 2
C3A C -0.295(2) 0.2334(13) 0.1316(12) 0.084(7) Uani 0.298(4) 1 d PDU A 2
H3A1 H -0.3582 0.2367 0.0992 0.127 Uiso 0.298(4) 1 calc PR A 2
H3A2 H -0.2518 0.2808 0.1348 0.127 Uiso 0.298(4) 1 calc PR A 2
H3A3 H -0.3324 0.2227 0.1704 0.127 Uiso 0.298(4) 1 calc PR A 2
C4A C -0.1356(9) 0.1880(6) 0.0595(4) 0.057(3) Uani 0.298(4) 1 d PDU A 2
H4A1 H -0.1917 0.1903 0.0240 0.085 Uiso 0.298(4) 1 calc PR A 2
H4A2 H -0.0756 0.1490 0.0534 0.085 Uiso 0.298(4) 1 calc PR A 2
H4A3 H -0.0948 0.2361 0.0648 0.085 Uiso 0.298(4) 1 calc PR A 2
C41A C -0.274(3) 0.0967(11) 0.1095(8) 0.038(3) Uani 0.298(4) 1 d PDU A 2
C42A C -0.2918(13) 0.0592(8) 0.0548(6) 0.048(3) Uani 0.298(4) 1 d PDU A 2
H42A H -0.2526 0.0771 0.0201 0.058 Uiso 0.298(4) 1 calc PR A 2
C43A C -0.3648(12) -0.0035(7) 0.0486(6) 0.049(3) Uani 0.298(4) 1 d PDU A 2
H43A H -0.3783 -0.0277 0.0105 0.059 Uiso 0.298(4) 1 calc PR A 2
C44A C -0.4155(14) -0.0282(9) 0.0998(7) 0.047(3) Uani 0.298(4) 1 d PDU A 2
H44A H -0.4660 -0.0709 0.0966 0.057 Uiso 0.298(4) 1 calc PR A 2
C45A C -0.3989(8) 0.0046(6) 0.1566(6) 0.041(2) Uani 0.298(4) 1 d PDU A 2
H45A H -0.4345 -0.0157 0.1915 0.049 Uiso 0.298(4) 1 calc PR A 2
C46A C -0.3289(12) 0.0674(7) 0.1604(6) 0.042(3) Uani 0.298(4) 1 d PDU A 2
H46A H -0.3176 0.0917 0.1986 0.050 Uiso 0.298(4) 1 calc PR A 2
N1 N 0.12176(14) 0.08363(9) 0.17656(7) 0.0226(3) Uani 1 1 d DU A .
C11 C 0.03915(18) 0.02678(11) 0.19277(9) 0.0251(4) Uani 1 1 d DU . .
C12 C 0.01541(19) 0.00878(11) 0.25263(10) 0.0296(4) Uani 1 1 d DU A .
Cl1 Cl 0.10118(6) 0.04736(3) 0.31177(2) 0.03990(13) Uani 1 1 d DU . .
C13 C -0.0736(2) -0.04215(13) 0.26579(12) 0.0395(5) Uani 1 1 d DU . .
H13 H -0.0912 -0.0523 0.3069 0.047 Uiso 1 1 calc R A .
C14 C -0.1364(2) -0.07806(13) 0.21928(13) 0.0422(6) Uani 1 1 d DU A .
H14 H -0.1992 -0.1117 0.2284 0.051 Uiso 1 1 calc R . .
C15 C -0.1089(2) -0.06551(12) 0.15955(12) 0.0368(5) Uani 1 1 d DU . .
H15 H -0.1492 -0.0923 0.1275 0.044 Uiso 1 1 calc R A .
C16 C -0.02249(19) -0.01387(11) 0.14708(10) 0.0286(4) Uani 1 1 d DU A .
Cl2 Cl 0.01645(6) 0.00045(3) 0.07233(3) 0.03942(13) Uani 1 1 d DU . .
C5 C 0.23130(18) 0.06085(11) 0.16294(9) 0.0258(4) Uani 1 1 d U . .
C6 C 0.31270(18) 0.10497(12) 0.13222(9) 0.0276(4) Uani 1 1 d U A .
H6 H 0.3941 0.0885 0.1332 0.033 Uiso 1 1 calc R . .
C7 C 0.28783(18) 0.16998(12) 0.10060(9) 0.0252(4) Uani 1 1 d U . .
C8 C 0.2696(2) -0.01735(13) 0.17817(12) 0.0379(5) Uani 1 1 d U A .
H8A H 0.2532 -0.0279 0.2208 0.057 Uiso 1 1 calc R . .
H8B H 0.3561 -0.0229 0.1720 0.057 Uiso 1 1 calc R . .
H8C H 0.2244 -0.0523 0.1517 0.057 Uiso 1 1 calc R . .
C9 C 0.3803(2) 0.19414(14) 0.05598(11) 0.0367(5) Uani 1 1 d U A .
H9A H 0.3454 0.1906 0.0144 0.055 Uiso 1 1 calc R . .
H9B H 0.4512 0.1618 0.0601 0.055 Uiso 1 1 calc R . .
H9C H 0.4042 0.2457 0.0645 0.055 Uiso 1 1 calc R . .
N2 N 0.18620(14) 0.20955(9) 0.10510(7) 0.0226(3) Uani 1 1 d DU A .
C21 C 0.1673(5) 0.2696(3) 0.0631(2) 0.0268(11) Uani 0.739(4) 1 d PDU A 1
C22 C 0.2175(9) 0.3401(4) 0.0718(3) 0.0371(13) Uani 0.739(4) 1 d PDU A 1
Cl3 Cl 0.31274(18) 0.35421(11) 0.13503(8) 0.0490(4) Uani 0.739(4) 1 d PDU A 1
C23 C 0.1939(10) 0.3986(4) 0.0325(3) 0.0505(16) Uani 0.739(4) 1 d PDU A 1
H23 H 0.2286 0.4462 0.0403 0.061 Uiso 0.739(4) 1 calc PR A 1
C24 C 0.1194(9) 0.3870(4) -0.0180(3) 0.0534(18) Uani 0.739(4) 1 d PDU A 1
H24 H 0.1021 0.4269 -0.0453 0.064 Uiso 0.739(4) 1 calc PR A 1
C25 C 0.0699(5) 0.3184(3) -0.0294(3) 0.0433(12) Uani 0.739(4) 1 d PDU A 1
H25 H 0.0185 0.3106 -0.0644 0.052 Uiso 0.739(4) 1 calc PR A 1
C26 C 0.0953(4) 0.2604(2) 0.0106(2) 0.0274(9) Uani 0.739(4) 1 d PDU A 1
Cl4 Cl 0.04002(12) 0.17296(4) -0.00825(4) 0.0324(3) Uani 0.739(4) 1 d PDU A 1
C21A C 0.1769(9) 0.2725(7) 0.0653(6) 0.029(3) Uani 0.261(4) 1 d PDU A 2
C22A C 0.1283(11) 0.2687(7) 0.0059(6) 0.031(3) Uani 0.261(4) 1 d PDU A 2
Cl3A Cl 0.0983(3) 0.18145(17) -0.02553(14) 0.0436(9) Uani 0.261(4) 1 d PDU A 2
C23A C 0.1103(13) 0.3315(8) -0.0301(7) 0.044(3) Uani 0.261(4) 1 d PDU A 2
H23A H 0.0726 0.3288 -0.0696 0.053 Uiso 0.261(4) 1 calc PR A 2
C24A C 0.150(2) 0.3978(10) -0.0055(10) 0.048(4) Uani 0.261(4) 1 d PDU A 2
H24A H 0.1348 0.4423 -0.0278 0.057 Uiso 0.261(4) 1 calc PR A 2
C25A C 0.210(2) 0.4021(11) 0.0498(8) 0.046(4) Uani 0.261(4) 1 d PDU A 2
H25A H 0.2447 0.4481 0.0629 0.055 Uiso 0.261(4) 1 calc PR A 2
C26A C 0.2209(19) 0.3406(9) 0.0867(7) 0.030(3) Uani 0.261(4) 1 d PDU A 2
Cl4A Cl 0.2976(5) 0.3487(3) 0.1569(2) 0.0432(9) Uani 0.261(4) 1 d PDU A 2
N3 N 0.06422(15) 0.20729(9) 0.25352(7) 0.0238(3) Uani 1 1 d DU A .
C31 C 0.1139(5) 0.2331(3) 0.3099(2) 0.0226(10) Uani 0.612(5) 1 d PDU A 1
C32 C 0.2376(4) 0.2511(2) 0.31803(18) 0.0275(8) Uani 0.612(5) 1 d PDU A 1
C321 C 0.3277(6) 0.2337(4) 0.2707(3) 0.0293(12) Uani 0.612(5) 1 d PDU A 1
H321 H 0.2834 0.2306 0.2303 0.035 Uiso 0.612(5) 1 calc PR A 1
C322 C 0.3834(12) 0.1569(5) 0.2848(7) 0.0346(15) Uani 0.612(5) 1 d PDU A 1
H32A H 0.4419 0.1447 0.2541 0.052 Uiso 0.612(5) 1 calc PR A 1
H32B H 0.3196 0.1192 0.2841 0.052 Uiso 0.612(5) 1 calc PR A 1
H32C H 0.4242 0.1579 0.3252 0.052 Uiso 0.612(5) 1 calc PR A 1
C323 C 0.4272(7) 0.2921(4) 0.2660(3) 0.0451(14) Uani 0.612(5) 1 d PDU A 1
H32D H 0.4819 0.2774 0.2342 0.068 Uiso 0.612(5) 1 calc PR A 1
H32E H 0.4724 0.2959 0.3051 0.068 Uiso 0.612(5) 1 calc PR A 1
H32F H 0.3909 0.3404 0.2556 0.068 Uiso 0.612(5) 1 calc PR A 1
C33 C 0.2760(4) 0.2825(3) 0.37310(18) 0.0427(10) Uani 0.612(5) 1 d PDU A 1
H33 H 0.3583 0.2964 0.3789 0.051 Uiso 0.612(5) 1 calc PR A 1
C34 C 0.1990(5) 0.2942(3) 0.41953(19) 0.0522(13) Uani 0.612(5) 1 d PDU A 1
H34 H 0.2272 0.3180 0.4560 0.063 Uiso 0.612(5) 1 calc PR A 1
C35 C 0.0804(5) 0.2712(3) 0.41311(17) 0.0414(11) Uani 0.612(5) 1 d PDU A 1
H35 H 0.0286 0.2769 0.4462 0.050 Uiso 0.612(5) 1 calc PR A 1
C36 C 0.0359(5) 0.2399(3) 0.3591(3) 0.0294(11) Uani 0.612(5) 1 d PDU A 1
C361 C -0.0920(6) 0.2117(4) 0.3545(2) 0.0343(12) Uani 0.612(5) 1 d PDU A 1
H361 H -0.1053 0.1867 0.3141 0.041 Uiso 0.612(5) 1 calc PR A 1
C362 C -0.1139(5) 0.1544(3) 0.4049(2) 0.0542(14) Uani 0.612(5) 1 d PDU A 1
H36A H -0.0572 0.1130 0.4015 0.081 Uiso 0.612(5) 1 calc PR A 1
H36B H -0.1967 0.1357 0.4005 0.081 Uiso 0.612(5) 1 calc PR A 1
H36C H -0.1017 0.1782 0.4448 0.081 Uiso 0.612(5) 1 calc PR A 1
C363 C -0.1803(10) 0.2752(6) 0.3582(6) 0.045(2) Uani 0.612(5) 1 d PDU A 1
H36D H -0.1664 0.3109 0.3255 0.068 Uiso 0.612(5) 1 calc PR A 1
H36E H -0.1692 0.3000 0.3977 0.068 Uiso 0.612(5) 1 calc PR A 1
H36F H -0.2628 0.2558 0.3538 0.068 Uiso 0.612(5) 1 calc PR A 1
C31A C 0.0984(8) 0.2153(4) 0.3145(4) 0.028(2) Uani 0.388(5) 1 d PDU A 2
C32A C 0.2223(7) 0.2204(5) 0.3290(3) 0.0410(17) Uani 0.388(5) 1 d PDU A 2
C324 C 0.3195(10) 0.2147(6) 0.2831(5) 0.039(2) Uani 0.388(5) 1 d PDU A 2
H324 H 0.2791 0.2147 0.2417 0.047 Uiso 0.388(5) 1 calc PR A 2
C325 C 0.4045(11) 0.2811(7) 0.2868(7) 0.058(3) Uani 0.388(5) 1 d PDU A 2
H32G H 0.4654 0.2759 0.2561 0.087 Uiso 0.388(5) 1 calc PR A 2
H32H H 0.4442 0.2831 0.3274 0.087 Uiso 0.388(5) 1 calc PR A 2
H32I H 0.3585 0.3269 0.2794 0.087 Uiso 0.388(5) 1 calc PR A 2
C326 C 0.392(2) 0.1427(10) 0.2897(14) 0.053(5) Uani 0.388(5) 1 d PDU A 2
H32J H 0.4549 0.1420 0.2594 0.079 Uiso 0.388(5) 1 calc PR A 2
H32K H 0.3387 0.0999 0.2833 0.079 Uiso 0.388(5) 1 calc PR A 2
H32L H 0.4306 0.1402 0.3307 0.079 Uiso 0.388(5) 1 calc PR A 2
C33A C 0.2532(7) 0.2284(7) 0.3903(4) 0.072(3) Uani 0.388(5) 1 d PDU A 2
H33A H 0.3359 0.2325 0.4027 0.087 Uiso 0.388(5) 1 calc PR A 2
C34A C 0.1674(8) 0.2307(8) 0.4338(4) 0.087(4) Uani 0.388(5) 1 d PDU A 2
H34A H 0.1918 0.2350 0.4756 0.105 Uiso 0.388(5) 1 calc PR A 2
C35A C 0.0463(8) 0.2268(7) 0.4172(3) 0.066(3) Uani 0.388(5) 1 d PDU A 2
H35A H -0.0116 0.2290 0.4479 0.079 Uiso 0.388(5) 1 calc PR A 2
C36A C 0.0078(8) 0.2199(6) 0.3575(4) 0.033(2) Uani 0.388(5) 1 d PDU A 2
C364 C -0.1234(8) 0.2159(7) 0.3385(5) 0.040(2) Uani 0.388(5) 1 d PDU A 2
H364 H -0.1315 0.2249 0.2937 0.048 Uiso 0.388(5) 1 calc PR A 2
C365 C -0.2011(17) 0.2726(9) 0.3703(10) 0.048(4) Uani 0.388(5) 1 d PDU A 2
H36G H -0.1751 0.3230 0.3598 0.073 Uiso 0.388(5) 1 calc PR A 2
H36H H -0.1925 0.2656 0.4144 0.073 Uiso 0.388(5) 1 calc PR A 2
H36I H -0.2858 0.2658 0.3570 0.073 Uiso 0.388(5) 1 calc PR A 2
C366 C -0.1709(7) 0.1378(4) 0.3513(5) 0.068(3) Uani 0.388(5) 1 d PDU A 2
H36J H -0.1251 0.1011 0.3286 0.102 Uiso 0.388(5) 1 calc PR A 2
H36K H -0.2564 0.1348 0.3386 0.102 Uiso 0.388(5) 1 calc PR A 2
H36L H -0.1616 0.1273 0.3950 0.102 Uiso 0.388(5) 1 calc PR A 2
O1 O 0.03211(15) 0.31271(8) 0.15907(7) 0.0314(3) Uani 1 1 d U A .
S1 S -0.02728(6) 0.36566(3) 0.20001(3) 0.03436(12) Uani 1 1 d DU . .
O2 O -0.1512(8) 0.3506(8) 0.2017(6) 0.054(2) Uani 0.57(2) 1 d PDU A 1
O3 O 0.0357(12) 0.3807(7) 0.2562(4) 0.049(2) Uani 0.57(2) 1 d PDU A 1
C51 C -0.0126(10) 0.4504(4) 0.1557(3) 0.0472(18) Uani 0.57(2) 1 d PDU A 1
F1 F 0.0994(9) 0.4726(3) 0.1519(3) 0.0616(18) Uani 0.57(2) 1 d PDU A 1
F2 F -0.0597(11) 0.4413(3) 0.1000(2) 0.071(2) Uani 0.57(2) 1 d PDU A 1
F3 F -0.0744(10) 0.5045(3) 0.1826(3) 0.0622(17) Uani 0.57(2) 1 d PDU A 1
O2A O -0.1439(10) 0.3451(10) 0.2195(6) 0.043(2) Uani 0.43(2) 1 d PDU A 2
O3A O 0.0562(15) 0.3934(12) 0.2452(7) 0.058(3) Uani 0.43(2) 1 d PDU A 2
C51A C -0.0641(13) 0.4449(5) 0.1496(5) 0.054(3) Uani 0.43(2) 1 d PDU A 2
F1A F -0.1295(13) 0.4943(5) 0.1788(5) 0.069(3) Uani 0.43(2) 1 d PDU A 2
F2A F -0.1266(15) 0.4251(6) 0.1004(3) 0.081(3) Uani 0.43(2) 1 d PDU A 2
F3A F 0.0359(15) 0.4769(3) 0.1327(7) 0.079(4) Uani 0.43(2) 1 d PDU A 2
C2S C 0.2292(6) 0.6156(4) 0.0206(4) 0.0700(19) Uani 0.50 1 d PDU B -1
H2S1 H 0.1844 0.6565 0.0008 0.105 Uiso 0.50 1 calc PR B -1
H2S2 H 0.2578 0.6311 0.0614 0.105 Uiso 0.50 1 calc PR B -1
H2S3 H 0.1763 0.5722 0.0238 0.105 Uiso 0.50 1 calc PR B -1
C1S C 0.3343(6) 0.5957(4) -0.0162(3) 0.0614(16) Uani 0.50 1 d PDU B -1
H1S1 H 0.3061 0.5804 -0.0576 0.074 Uiso 0.50 1 calc PR B -1
H1S2 H 0.3879 0.6394 -0.0199 0.074 Uiso 0.50 1 calc PR B -1
O1S O 0.3978(4) 0.5370(2) 0.0126(2) 0.0465(9) Uani 0.50 1 d PDU B -1
C3S C 0.4988(7) 0.5129(5) -0.0191(3) 0.0641(19) Uani 0.50 1 d PDU B -1
H3S1 H 0.5538 0.5551 -0.0259 0.077 Uiso 0.50 1 calc PR B -1
H3S2 H 0.4726 0.4920 -0.0592 0.077 Uiso 0.50 1 calc PR B -1
C4S C 0.5625(8) 0.4539(5) 0.0193(5) 0.091(3) Uani 0.50 1 d PDU B -1
H4S1 H 0.6333 0.4360 -0.0016 0.136 Uiso 0.50 1 calc PR B -1
H4S2 H 0.5073 0.4123 0.0256 0.136 Uiso 0.50 1 calc PR B -1
H4S3 H 0.5881 0.4751 0.0588 0.136 Uiso 0.50 1 calc PR B -1

loop_
_atom_site_aniso_label
_atom_site_aniso_U_11
_atom_site_aniso_U_22
_atom_site_aniso_U_33
_atom_site_aniso_U_23
_atom_site_aniso_U_13
_atom_site_aniso_U_12
Mo1 0.02008(8) 0.01912(8) 0.01712(7) -0.00151(5) 0.00072(5) -0.00056(6)
C1 0.0220(14) 0.0224(13) 0.0186(14) 0.0001(12) -0.0002(11) -0.0009(10)
C2 0.0198(13) 0.0299(15) 0.0314(16) -0.0025(12) 0.0004(11) 0.0016(11)
C3 0.0331(17) 0.054(2) 0.0407(18) -0.0095(16) 0.0148(14) -0.0003(15)
C4 0.033(3) 0.028(2) 0.049(2) 0.0022(17) -0.0164(17) 0.0029(17)
C41 0.015(2) 0.029(2) 0.038(2) 0.0007(17) -0.0016(17) 0.0019(15)
C42 0.015(2) 0.037(3) 0.061(2) 0.0082(19) 0.0071(18) -0.0026(18)
C43 0.026(3) 0.036(3) 0.072(4) 0.007(3) 0.002(3) 0.0003(19)
C44 0.032(3) 0.036(3) 0.079(4) -0.011(3) -0.005(2) -0.004(2)
C45 0.040(2) 0.057(3) 0.057(2) -0.023(2) -0.0046(19) -0.010(2)
C46 0.031(3) 0.047(3) 0.039(2) -0.0072(18) -0.0070(17) -0.0103(17)
C1A 0.024(3) 0.024(3) 0.044(5) 0.008(4) 0.004(3) 0.001(2)
C2A 0.017(3) 0.034(4) 0.067(6) 0.010(4) -0.008(3) -0.007(3)
C3A 0.045(9) 0.061(9) 0.143(19) -0.024(11) -0.047(9) 0.024(7)
C4A 0.056(6) 0.059(6) 0.053(5) 0.025(4) -0.017(4) -0.026(5)
C41A 0.017(5) 0.033(5) 0.066(8) 0.010(6) -0.002(7) -0.006(4)
C42A 0.035(7) 0.051(8) 0.057(6) 0.006(5) -0.017(5) -0.006(5)
C43A 0.026(6) 0.040(7) 0.080(7) 0.007(5) -0.001(5) 0.002(5)
C44A 0.019(5) 0.046(6) 0.076(9) 0.001(6) -0.011(6) 0.010(4)
C45A 0.017(4) 0.032(5) 0.073(6) 0.014(4) -0.003(4) -0.004(3)
C46A 0.010(4) 0.039(7) 0.077(6) 0.012(5) -0.006(4) -0.009(4)
N1 0.0231(8) 0.0207(7) 0.0242(7) -0.0013(6) 0.0039(6) -0.0012(6)
C11 0.0241(9) 0.0204(9) 0.0312(10) 0.0000(7) 0.0062(7) 0.0026(7)
C12 0.0316(10) 0.0244(10) 0.0333(10) 0.0011(8) 0.0092(8) 0.0047(8)
Cl1 0.0558(4) 0.0355(3) 0.0282(3) 0.0054(2) 0.0000(2) 0.0012(2)
C13 0.0399(12) 0.0315(11) 0.0489(13) 0.0055(10) 0.0239(11) 0.0033(9)
C14 0.0284(11) 0.0281(11) 0.0713(17) 0.0007(11) 0.0178(11) -0.0024(9)
C15 0.0273(11) 0.0247(10) 0.0584(15) -0.0067(10) 0.0013(10) -0.0003(8)
C16 0.0294(10) 0.0212(9) 0.0354(10) -0.0037(8) 0.0037(8) 0.0005(8)
Cl2 0.0533(3) 0.0335(3) 0.0313(3) -0.0083(2) 0.0000(2) -0.0045(2)
C5 0.0248(9) 0.0257(9) 0.0271(9) -0.0026(7) 0.0017(7) 0.0023(7)
C6 0.0200(9) 0.0326(10) 0.0302(10) -0.0044(8) 0.0025(7) -0.0008(8)
C7 0.0223(9) 0.0297(10) 0.0238(9) -0.0045(7) 0.0028(7) -0.0066(7)
C8 0.0300(11) 0.0295(11) 0.0550(14) 0.0052(10) 0.0119(10) 0.0093(9)
C9 0.0258(10) 0.0455(13) 0.0396(12) 0.0020(10) 0.0109(9) -0.0056(9)
N2 0.0231(8) 0.0235(8) 0.0211(7) -0.0024(6) 0.0010(6) -0.0059(6)
C21 0.031(3) 0.0219(19) 0.028(2) 0.0004(15) 0.0098(19) -0.0060(18)
C22 0.049(3) 0.034(2) 0.029(2) 0.0018(17) 0.007(2) -0.0162(18)
Cl3 0.0626(7) 0.0425(6) 0.0419(8) -0.0068(6) 0.0017(6) -0.0297(5)
C23 0.075(5) 0.030(2) 0.047(4) 0.012(2) 0.014(3) -0.015(2)
C24 0.078(6) 0.042(3) 0.040(3) 0.021(2) 0.011(3) 0.000(3)
C25 0.053(3) 0.047(2) 0.0301(18) 0.0126(16) 0.006(2) 0.001(2)
C26 0.030(3) 0.0299(17) 0.0228(14) 0.0043(12) 0.0067(15) -0.0021(15)
Cl4 0.0408(7) 0.0367(4) 0.0194(4) -0.0016(3) -0.0045(4) -0.0050(3)
C21A 0.014(6) 0.043(6) 0.029(6) 0.004(5) -0.002(5) -0.002(5)
C22A 0.020(6) 0.038(5) 0.036(5) 0.005(4) 0.013(4) -0.008(4)
Cl3A 0.0361(17) 0.0612(16) 0.0336(13) -0.0055(10) 0.0044(12) -0.0090(12)
C23A 0.041(8) 0.051(6) 0.041(5) 0.022(5) 0.000(6) 0.005(6)
C24A 0.053(10) 0.040(6) 0.050(9) 0.017(6) 0.006(6) 0.000(6)
C25A 0.039(6) 0.050(7) 0.049(9) 0.017(6) 0.004(7) -0.013(5)
C26A 0.029(6) 0.026(5) 0.035(7) 0.009(4) 0.009(5) -0.006(4)
Cl4A 0.0500(19) 0.0317(14) 0.047(2) -0.0044(17) -0.0095(18) -0.0186(12)
N3 0.0293(8) 0.0232(8) 0.0187(7) -0.0013(6) 0.0002(6) 0.0046(6)
C31 0.038(2) 0.015(2) 0.0146(15) 0.0019(14) 0.0010(14) 0.0041(17)
C32 0.038(2) 0.0204(19) 0.0233(17) -0.0003(14) -0.0090(13) 0.0008(16)
C321 0.031(2) 0.028(3) 0.029(2) -0.0011(19) -0.0020(16) -0.003(2)
C322 0.030(3) 0.037(3) 0.036(3) -0.007(3) -0.005(2) 0.000(3)
C323 0.041(3) 0.040(3) 0.053(4) 0.001(2) -0.004(2) -0.017(2)
C33 0.052(2) 0.045(2) 0.0303(19) -0.0071(17) -0.0150(16) -0.001(2)
C34 0.071(3) 0.060(3) 0.0244(18) -0.0156(19) -0.0148(19) 0.009(2)
C35 0.065(3) 0.044(2) 0.0156(15) -0.0049(16) 0.0011(17) 0.014(2)
C36 0.040(3) 0.025(3) 0.0236(19) 0.0001(16) 0.0010(18) 0.0050(19)
C361 0.042(3) 0.040(2) 0.022(2) -0.0020(19) 0.008(2) 0.010(2)
C362 0.060(3) 0.048(3) 0.056(3) 0.013(2) 0.026(2) 0.009(2)
C363 0.040(5) 0.053(4) 0.042(4) 0.007(2) 0.005(3) 0.012(3)
C31A 0.033(3) 0.025(4) 0.024(3) -0.002(3) -0.006(2) 0.002(3)
C32A 0.036(3) 0.047(5) 0.039(4) -0.020(4) -0.007(3) 0.002(3)
C324 0.031(3) 0.040(6) 0.045(6) -0.010(4) -0.007(3) -0.014(4)
C325 0.041(5) 0.046(5) 0.087(10) -0.011(6) -0.004(5) -0.010(4)
C326 0.041(6) 0.047(7) 0.070(11) -0.015(7) -0.003(6) 0.008(5)
C33A 0.040(4) 0.129(9) 0.048(4) -0.038(5) -0.018(3) 0.015(5)
C34A 0.059(5) 0.163(11) 0.039(4) -0.050(6) -0.011(3) 0.018(6)
C35A 0.054(4) 0.109(8) 0.033(3) -0.028(5) 0.002(3) 0.011(5)
C36A 0.038(4) 0.040(6) 0.022(3) -0.009(3) 0.003(3) 0.002(3)
C364 0.027(4) 0.049(4) 0.044(6) -0.005(4) -0.002(3) 0.000(3)
C365 0.036(5) 0.036(4) 0.075(11) 0.002(5) 0.014(5) 0.006(4)
C366 0.042(4) 0.038(4) 0.125(9) -0.019(4) 0.015(5) 0.007(3)
O1 0.0462(9) 0.0202(7) 0.0284(7) 0.0000(5) 0.0084(6) 0.0032(6)
S1 0.0472(3) 0.0240(2) 0.0320(3) -0.0056(2) 0.0017(2) 0.0061(2)
O2 0.051(3) 0.046(4) 0.066(6) -0.028(4) 0.010(3) 0.005(2)
O3 0.080(5) 0.033(3) 0.035(3) -0.013(2) -0.008(3) 0.003(3)
C51 0.064(5) 0.028(3) 0.049(3) -0.002(2) -0.004(3) 0.015(3)
F1 0.074(4) 0.0241(17) 0.088(3) -0.0031(16) 0.015(3) -0.006(2)
F2 0.116(6) 0.044(3) 0.050(2) 0.0064(16) -0.025(3) 0.029(3)
F3 0.074(4) 0.0258(18) 0.086(3) -0.0094(17) -0.001(3) 0.019(2)
O2A 0.055(4) 0.036(3) 0.039(5) -0.004(4) 0.022(3) 0.012(3)
O3A 0.061(5) 0.062(9) 0.050(6) -0.024(5) -0.008(5) 0.009(4)
C51A 0.067(7) 0.030(4) 0.065(5) 0.018(3) 0.017(4) 0.016(4)
F1A 0.076(6) 0.037(3) 0.098(5) 0.012(3) 0.032(5) 0.025(4)
F2A 0.106(8) 0.072(5) 0.064(3) 0.021(3) -0.014(4) 0.031(5)
F3A 0.088(7) 0.031(2) 0.120(7) 0.016(3) 0.050(6) 0.010(3)
C2S 0.069(4) 0.038(3) 0.102(6) 0.004(3) -0.006(4) 0.000(3)
C1S 0.060(4) 0.057(4) 0.066(4) 0.022(3) -0.014(3) -0.021(3)
O1S 0.048(2) 0.039(2) 0.053(2) 0.0011(17) 0.0097(18) -0.0090(16)
C3S 0.053(3) 0.072(5) 0.069(5) -0.024(4) 0.025(4) -0.022(3)
C4S 0.068(5) 0.064(5) 0.143(9) -0.010(5) 0.043(6) -0.002(4)

loop_
_atom_type_symbol
_atom_type_description
_atom_type_scat_dispersion_real
_atom_type_scat_dispersion_imag
_atom_type_scat_source
C C 0.0033 0.0016 'International Tables Vol C Tables 4.2.6.8 and 6.1.1.4'
H H 0.0000 0.0000 'International Tables Vol C Tables 4.2.6.8 and 6.1.1.4'
N N 0.0061 0.0033 'International Tables Vol C Tables 4.2.6.8 and 6.1.1.4'
O O 0.0106 0.0060 'International Tables Vol C Tables 4.2.6.8 and 6.1.1.4'
F F 0.0171 0.0103 'International Tables Vol C Tables 4.2.6.8 and 6.1.1.4'
S S 0.1246 0.1234 'International Tables Vol C Tables 4.2.6.8 and 6.1.1.4'
Cl Cl 0.1484 0.1585 'International Tables Vol C Tables 4.2.6.8 and 6.1.1.4'
Mo Mo -1.6832 0.6857 'International Tables Vol C Tables 4.2.6.8 and 6.1.1.4'

loop_
_geom_angle_atom_site_label_1
_geom_angle_atom_site_label_2
_geom_angle_atom_site_label_3
_geom_angle
N3 Mo1 C1 112.02(12)
N3 Mo1 C1A 93.9(3)
C1 Mo1 C1A 18.2(2)
N3 Mo1 N1 95.94(7)
C1 Mo1 N1 94.81(11)
C1A Mo1 N1 96.3(2)
N3 Mo1 N2 133.84(7)
C1 Mo1 N2 113.99(12)
C1A Mo1 N2 132.1(3)
N1 Mo1 N2 83.91(6)
N3 Mo1 O1 92.26(7)
C1 Mo1 O1 93.50(11)
C1A Mo1 O1 95.4(2)
N1 Mo1 O1 165.19(6)
N2 Mo1 O1 81.52(6)
C2 C1 Mo1 152.6(3)
C1 C2 C3 109.7(3)
C1 C2 C41 111.4(5)
C3 C2 C41 112.3(4)
C1 C2 C4 107.8(4)
C3 C2 C4 108.4(3)
C41 C2 C4 107.1(5)
C46 C41 C42 117.4(4)
C46 C41 C2 120.3(5)
C42 C41 C2 122.3(5)
C41 C42 C43 121.3(5)
C44 C43 C42 119.2(5)
C43 C44 C45 121.2(5)
C44 C45 C46 119.0(5)
C41 C46 C45 121.8(5)
C2A C1A Mo1 128.5(7)
C1A C2A C41A 112.1(11)
C1A C2A C4A 108.7(7)
C41A C2A C4A 110.9(9)
C1A C2A C3A 103.5(12)
C41A C2A C3A 109.8(15)
C4A C2A C3A 111.7(12)
C42A C41A C46A 117.2(10)
C42A C41A C2A 124.5(13)
C46A C41A C2A 118.1(11)
C41A C42A C43A 122.9(12)
C44A C43A C42A 116.3(13)
C43A C44A C45A 124.4(14)
C46A C45A C44A 117.4(12)
C45A C46A C41A 121.7(11)
C5 N1 C11 116.00(16)
C5 N1 Mo1 126.51(13)
C11 N1 Mo1 117.48(12)
C12 C11 C16 116.91(19)
C12 C11 N1 123.41(19)
C16 C11 N1 119.68(18)
C13 C12 C11 121.0(2)
C13 C12 Cl1 118.98(18)
C11 C12 Cl1 119.99(16)
C14 C13 C12 119.9(2)
C13 C14 C15 120.4(2)
C16 C15 C14 119.0(2)
C15 C16 C11 122.4(2)
C15 C16 Cl2 119.52(18)
C11 C16 Cl2 118.01(16)
N1 C5 C6 123.35(19)
N1 C5 C8 119.42(18)
C6 C5 C8 117.16(18)
C7 C6 C5 127.12(19)
N2 C7 C6 124.29(18)
N2 C7 C9 119.36(19)
C6 C7 C9 116.26(19)
C7 N2 C21A 114.5(4)
C7 N2 C21 117.1(2)
C7 N2 Mo1 124.84(13)
C21A N2 Mo1 119.9(4)
C21 N2 Mo1 117.88(19)
C26 C21 C22 115.9(4)
C26 C21 N2 120.8(4)
C22 C21 N2 123.3(5)
C23 C22 C21 122.8(5)
C23 C22 Cl3 119.1(5)
C21 C22 Cl3 118.1(5)
C24 C23 C22 118.9(5)
C25 C24 C23 120.6(5)
C24 C25 C26 119.5(5)
C25 C26 C21 122.3(4)
C25 C26 Cl4 118.1(4)
C21 C26 Cl4 119.6(3)
C26A C21A C22A 118.4(10)
C26A C21A N2 118.3(12)
C22A C21A N2 123.4(12)
C23A C22A C21A 122.4(11)
C23A C22A Cl3A 119.1(11)
C21A C22A Cl3A 118.4(10)
C24A C23A C22A 116.4(13)
C25A C24A C23A 122.5(14)
C24A C25A C26A 120.5(15)
C25A C26A C21A 119.2(12)
C25A C26A Cl4A 119.0(11)
C21A C26A Cl4A 121.7(11)
C31A N3 Mo1 166.5(4)
C31 N3 Mo1 155.6(3)
N3 C31 C32 121.8(4)
N3 C31 C36 118.0(5)
C32 C31 C36 120.3(5)
C33 C32 C31 117.7(4)
C33 C32 C321 119.9(5)
C31 C32 C321 122.3(5)
C32 C321 C323 113.9(5)
C32 C321 C322 108.7(6)
C323 C321 C322 110.1(6)
C34 C33 C32 122.2(4)
C33 C34 C35 119.8(4)
C34 C35 C36 120.9(4)
C35 C36 C31 118.8(5)
C35 C36 C361 119.7(5)
C31 C36 C361 121.5(5)
C36 C361 C363 110.8(7)
C36 C361 C362 110.6(5)
C363 C361 C362 110.2(6)
N3 C31A C32A 117.0(7)
N3 C31A C36A 118.7(7)
C32A C31A C36A 124.3(8)
C33A C32A C31A 115.4(7)
C33A C32A C324 120.1(7)
C31A C32A C324 124.4(8)
C32A C324 C325 111.7(9)
C32A C324 C326 112.6(12)
C325 C324 C326 109.5(12)
C34A C33A C32A 121.9(7)
C33A C34A C35A 120.6(7)
C36A C35A C34A 121.3(8)
C35A C36A C31A 116.5(8)
C35A C36A C364 122.1(8)
C31A C36A C364 121.4(8)
C36A C364 C365 113.6(11)
C36A C364 C366 109.3(9)
C365 C364 C366 109.0(10)
S1 O1 Mo1 126.01(9)
O2 S1 O3 117.5(6)
O2 S1 O3A 131.3(9)
O3 S1 O2A 102.0(7)
O3A S1 O2A 117.0(8)
O2 S1 O1 110.6(5)
O3 S1 O1 115.8(7)
O3A S1 O1 110.9(9)
O2A S1 O1 116.5(7)
O2 S1 C51 106.6(5)
O3 S1 C51 104.8(5)
O3A S1 C51 90.6(7)
O2A S1 C51 118.6(7)
O1 S1 C51 99.3(3)
O2 S1 C51A 88.4(5)
O3 S1 C51A 117.8(7)
O3A S1 C51A 105.8(7)
O2A S1 C51A 101.5(7)
O1 S1 C51A 103.0(3)
F1 C51 F2 108.6(6)
F1 C51 F3 108.1(5)
F2 C51 F3 107.9(5)
F1 C51 S1 113.2(4)
F2 C51 S1 110.6(5)
F3 C51 S1 108.3(5)
F2A C51A F3A 108.1(8)
F2A C51A F1A 107.4(8)
F3A C51A F1A 109.1(7)
F2A C51A S1 112.6(7)
F3A C51A S1 109.8(6)
F1A C51A S1 109.8(7)
O1S C1S C2S 108.9(5)
C1S O1S C3S 113.6(5)
O1S C3S C4S 107.6(5)

loop_
_geom_bond_atom_site_label_1
_geom_bond_atom_site_label_2
_geom_bond_distance
Mo1 N3 1.7356(16)
Mo1 C1 1.858(3)
Mo1 C1A 2.002(8)
Mo1 N1 2.1266(16)
Mo1 N2 2.1547(16)
Mo1 O1 2.1593(14)
C1 C2 1.505(4)
C2 C3 1.525(5)
C2 C41 1.534(5)
C2 C4 1.550(7)
C41 C46 1.388(7)
C41 C42 1.394(7)
C42 C43 1.400(7)
C43 C44 1.362(8)
C44 C45 1.381(7)
C45 C46 1.389(5)
C1A C2A 1.520(11)
C2A C41A 1.528(11)
C2A C4A 1.540(12)
C2A C3A 1.550(15)
C41A C42A 1.385(15)
C41A C46A 1.400(16)
C42A C43A 1.392(13)
C43A C44A 1.354(14)
C44A C45A 1.386(13)
C45A C46A 1.371(10)
N1 C5 1.328(2)
N1 C11 1.428(2)
C11 C12 1.390(3)
C11 C16 1.398(3)
C12 C13 1.386(3)
C12 Cl1 1.726(2)
C13 C14 1.375(4)
C14 C15 1.379(4)
C15 C16 1.370(3)
C16 Cl2 1.735(2)
C5 C6 1.396(3)
C5 C8 1.502(3)
C6 C7 1.382(3)
C7 N2 1.340(3)
C7 C9 1.511(3)
N2 C21A 1.431(12)
N2 C21 1.431(5)
C21 C26 1.387(6)
C21 C22 1.395(6)
C22 C23 1.380(7)
C22 Cl3 1.730(6)
C23 C24 1.374(7)
C24 C25 1.370(7)
C25 C26 1.385(6)
C26 Cl4 1.731(4)
C21A C26A 1.394(14)
C21A C22A 1.396(14)
C22A C23A 1.388(13)
C22A Cl3A 1.741(12)
C23A C24A 1.373(14)
C24A C25A 1.365(13)
C25A C26A 1.373(14)
C26A Cl4A 1.738(12)
N3 C31A 1.386(9)
N3 C31 1.415(6)
C31 C32 1.415(6)
C31 C36 1.416(6)
C32 C33 1.388(5)
C32 C321 1.504(6)
C321 C323 1.530(8)
C321 C322 1.538(9)
C33 C34 1.374(6)
C34 C35 1.381(7)
C35 C36 1.387(6)
C36 C361 1.507(7)
C361 C363 1.508(10)
C361 C362 1.540(7)
C31A C32A 1.402(10)
C31A C36A 1.409(10)
C32A C33A 1.386(9)
C32A C324 1.508(10)
C324 C325 1.520(12)
C324 C326 1.530(14)
C33A C34A 1.376(11)
C34A C35A 1.381(11)
C35A C36A 1.370(10)
C36A C364 1.501(10)
C364 C365 1.523(14)
C364 C366 1.530(13)
O1 S1 1.4825(15)
S1 O2 1.404(8)
S1 O3 1.420(7)
S1 O3A 1.422(10)
S1 O2A 1.427(9)
S1 C51 1.819(7)
S1 C51A 1.840(8)
C51 F1 1.312(7)
C51 F2 1.322(7)
C51 F3 1.341(7)
C51A F2A 1.311(10)
C51A F3A 1.317(8)
C51A F1A 1.328(9)
C2S C1S 1.489(9)
C1S O1S 1.405(7)
O1S C3S 1.413(7)
C3S C4S 1.514(11)
